data_1529538
loop_
_publ_author_name
'Alberti, G.'
'Constantino, U.'
'Perego, G.'

_publ_section_title
;
 Structural investigation on layered alpha-zirconium phosphite and
 zirconium phosphate-phosphites from X-ray powder data
;
_journal_name_full 'Journal of Solid State Chemistry'
_journal_page_first 455
_journal_page_last 460
_journal_volume 63
_journal_year 1986
_chemical_formula_sum 'H2 O6 P2 Zr'
_chemical_name_systematic 'Zr (H P O3)2'
_space_group_IT_number 147
_symmetry_space_group_name_Hall '-P 3'
_symmetry_space_group_name_H-M 'P -3'
_cell_angle_alpha 90
_cell_angle_beta 90
_cell_angle_gamma 120
_cell_formula_units_Z 1
_cell_length_a 5.418
_cell_length_b 5.418
_cell_length_c 5.579
_cell_volume 141.829
_citation_journal_id_ASTM JSSCBI
_cod_data_source_file Alberti_JSSCBI_1986_1260.cif
_cod_data_source_block H2O6P2Zr1
_cod_original_formula_sum 'H2 O6 P2 Zr1'
_cod_database_code 1529538

loop_
_symmetry_equiv_pos_as_xyz
x,y,z
-y,x-y,z
-x+y,-x,z
-x,-y,-z
y,-x+y,-z
x-y,x,-z

loop_
_atom_site_label
_atom_site_type_symbol
_atom_site_fract_x
_atom_site_fract_y
_atom_site_fract_z
_atom_site_occupancy
_atom_site_U_iso_or_equiv
P1 P+5 0.3333 0.6667 0.298 1 0.0
Zr1 Zr+4 0 0 0 1 0.0
H1 H-1 0.3333 0.6667 0.554 1 0.0
O1 O-2 0.18 0.82 0.214 1 0.0
